data_7229352
loop_
_publ_author_name
'Rojas-Dotti, Carlos'
'Mart\'inez-Lillo, Jos\'e'

_publ_section_title
;
 Thioester-functionalised and oxime-based hexametallic manganese(iii)
 single-molecule magnets
;
_journal_issue 77
_journal_name_full 'RSC Adv.'
_journal_page_first 48841
_journal_paper_doi 10.1039/C7RA09841C
_journal_volume 7
_journal_year 2017
_chemical_formula_moiety 'C68 H86 Mn6 N12 O26 S2, 2(C2 H6 O), 2(H2 O)'
_chemical_formula_sum 'C68 H98 Mn6 N12 O30 S2'
_chemical_formula_weight 1957.34
_chemical_name_systematic
;
 ?
;
_space_group_crystal_system triclinic
_space_group_IT_number 2
_space_group_name_Hall '-P 1'
_space_group_name_H-M_alt 'P -1'
_symmetry_space_group_name_Hall '-P 1'
_symmetry_space_group_name_H-M 'P -1'
_atom_sites_solution_hydrogens geom
_audit_creation_method SHELXL-2013
_audit_update_record
;
2017-08-14 deposited with the CCDC.
2017-10-10 downloaded from the CCDC.
;
_cell_angle_alpha 70.674(6)
_cell_angle_beta 76.151(6)
_cell_angle_gamma 66.098(7)
_cell_formula_units_Z 1
_cell_length_a 12.6140(10)
_cell_length_b 13.1455(9)
_cell_length_c 14.8732(10)
_cell_measurement_reflns_used 5229
_cell_measurement_temperature 120.01(10)
_cell_measurement_theta_max 75.663
_cell_measurement_theta_min 4.350
_cell_volume 2111.8(3)
_computing_structure_refinement 'SHELXL-2013 (Sheldrick, 2013)'
_diffrn_ambient_temperature 120.01(10)
_diffrn_detector_area_resol_mean 5.1574
_diffrn_measured_fraction_theta_full 1.000
_diffrn_measured_fraction_theta_max 0.967
_diffrn_measurement_device_type 'SuperNova (Cu) X-ray Source'
_diffrn_measurement_method '\w scans'
_diffrn_radiation_type CuK\a
_diffrn_radiation_wavelength 1.54184
_diffrn_reflns_av_R_equivalents 0.0684
_diffrn_reflns_av_unetI/netI 0.0917
_diffrn_reflns_Laue_measured_fraction_full 1.000
_diffrn_reflns_Laue_measured_fraction_max 0.967
_diffrn_reflns_limit_h_max 15
_diffrn_reflns_limit_h_min -15
_diffrn_reflns_limit_k_max 10
_diffrn_reflns_limit_k_min -16
_diffrn_reflns_limit_l_max 18
_diffrn_reflns_limit_l_min -18
_diffrn_reflns_number 15435
_diffrn_reflns_point_group_measured_fraction_full 1.000
_diffrn_reflns_point_group_measured_fraction_max 0.967
_diffrn_reflns_theta_full 67.684
_diffrn_reflns_theta_max 76.098
_diffrn_reflns_theta_min 3.172
_diffrn_source 'sealed X-ray tube'
_exptl_absorpt_coefficient_mu 8.283
_exptl_absorpt_correction_T_max 0.996
_exptl_absorpt_correction_T_min 0.965
_exptl_absorpt_correction_type gaussian
_exptl_absorpt_process_details CRYSALISPRO
_exptl_crystal_colour black
_exptl_crystal_density_diffrn 1.539
_exptl_crystal_description plate
_exptl_crystal_F_000 1012
_exptl_crystal_preparation 'Magnetic properties'
_exptl_crystal_size_max 0.306
_exptl_crystal_size_mid 0.068
_exptl_crystal_size_min 0.019
_refine_diff_density_max 1.204
_refine_diff_density_min -1.340
_refine_diff_density_rms 0.145
_refine_ls_extinction_coef 0.00031(15)
_refine_ls_extinction_expression Fc^*^=kFc[1+0.001xFc^2^\l^3^/sin(2\q)]^-1/4^
_refine_ls_extinction_method SHELXL
_refine_ls_goodness_of_fit_ref 1.008
_refine_ls_hydrogen_treatment constr
_refine_ls_matrix_type full
_refine_ls_number_parameters 533
_refine_ls_number_reflns 8543
_refine_ls_number_restraints 0
_refine_ls_restrained_S_all 1.008
_refine_ls_R_factor_all 0.0890
_refine_ls_R_factor_gt 0.0733
_refine_ls_shift/su_max 0.000
_refine_ls_shift/su_mean 0.000
_refine_ls_structure_factor_coef Fsqd
_refine_ls_weighting_details 'w=1/[\s^2^(Fo^2^)+(0.1304P)^2^] where P=(Fo^2^+2Fc^2^)/3'
_refine_ls_weighting_scheme calc
_refine_ls_wR_factor_gt 0.1887
_refine_ls_wR_factor_ref 0.2073
_reflns_Friedel_coverage 0.000
_reflns_number_gt 6689
_reflns_number_total 8543
_reflns_threshold_expression 'I > 2\s(I)'
_cod_data_source_file c7ra09841c2.cif
_cod_data_source_block compound_1
_cod_database_code 7229352
_shelx_space_group_comment
;
The symmetry employed for this shelxl refinement is uniquely defined
by the following loop, which should always be used as a source of
symmetry information in preference to the above space-group names.
They are only intended as comments.
;
_shelxl_version_number 2013-4

loop_
_space_group_symop_operation_xyz
'x, y, z'
'-x, -y, -z'

loop_
_atom_site_label
_atom_site_type_symbol
_atom_site_fract_x
_atom_site_fract_y
_atom_site_fract_z
_atom_site_U_iso_or_equiv
_atom_site_adp_type
_atom_site_occupancy
_atom_site_site_symmetry_order
_atom_site_calc_flag
_atom_site_refinement_flags_posn
_atom_site_refinement_flags_adp
Mn1 Mn -0.05469(6) 0.97545(5) 0.61411(5) 0.01928(18) Uani 1 1 d . .
Mn2 Mn 0.07985(6) 0.69610(5) 0.67942(5) 0.02250(19) Uani 1 1 d . .
Mn3 Mn -0.10012(6) 0.80620(5) 0.51906(5) 0.02149(19) Uani 1 1 d . .
S1 S -0.44296(12) 1.18731(12) 0.94267(10) 0.0380(3) Uani 1 1 d . .
O1 O -0.0319(3) 0.8263(2) 0.6093(2) 0.0208(6) Uani 1 1 d . .
O2 O -0.0547(3) 1.1242(2) 0.6099(2) 0.0217(6) Uani 1 1 d . .
O3 O 0.1261(3) 0.7888(2) 0.7236(2) 0.0276(7) Uani 1 1 d . .
O4 O 0.1993(3) 0.5668(3) 0.7422(3) 0.0297(7) Uani 1 1 d . .
O5 O -0.0081(3) 0.6462(3) 0.5417(2) 0.0264(7) Uani 1 1 d . .
O6 O -0.1627(3) 0.7965(3) 0.4210(2) 0.0256(6) Uani 1 1 d . .
O7 O -0.1243(3) 1.0391(2) 0.4969(2) 0.0207(6) Uani 1 1 d . .
O8 O -0.2172(3) 1.0122(3) 0.7090(2) 0.0301(7) Uani 1 1 d . .
O9 O -0.2605(3) 0.8521(3) 0.7842(3) 0.0318(7) Uani 1 1 d . .
O10 O -0.2633(4) 1.0573(3) 1.0392(3) 0.0390(9) Uani 1 1 d . .
O11 O -0.0563(3) 0.6770(3) 0.8047(2) 0.0326(7) Uani 1 1 d . .
H11B H -0.0930 0.7465 0.7949 0.039 Uiso 1 1 calc R U
O12 O 0.2113(3) 0.7107(2) 0.5382(2) 0.0265(7) Uani 1 1 d . .
H12B H 0.2172 0.7686 0.4974 0.032 Uiso 1 1 calc R U
O13 O -0.2458(3) 0.7760(3) 0.6325(3) 0.0308(7) Uani 1 1 d . .
H13A H -0.2534 0.8092 0.6729 0.037 Uiso 1 1 calc R U
O14 O -0.3572(5) 0.3360(4) 1.2167(4) 0.0655(15) Uani 1 1 d . .
H14A H -0.3378 0.3518 1.2577 0.079 Uiso 1 1 calc R U
O1W O -0.322(4) 0.446(3) 1.021(3) 0.60(3) Uani 1 1 d . .
N1 N 0.0464(3) 0.9020(3) 0.7178(3) 0.0236(7) Uani 1 1 d . .
N2 N 0.1541(5) 0.8951(4) 0.8270(4) 0.0401(11) Uani 1 1 d . .
H2A H 0.1976 0.8249 0.8276 0.048 Uiso 1 1 calc R U
H2B H 0.1663 0.9292 0.8618 0.048 Uiso 1 1 calc R U
N3 N 0.0442(3) 0.5968(3) 0.6271(3) 0.0234(7) Uani 1 1 d . .
N4 N 0.0318(4) 0.4308(3) 0.6165(3) 0.0325(9) Uani 1 1 d . .
H4A H -0.0059 0.4700 0.5676 0.039 Uiso 1 1 calc R U
H4B H 0.0466 0.3577 0.6374 0.039 Uiso 1 1 calc R U
N5 N -0.1824(3) 0.9736(3) 0.4846(3) 0.0220(7) Uani 1 1 d . .
N6 N -0.3143(4) 1.1495(3) 0.4136(3) 0.0287(8) Uani 1 1 d . .
H6A H -0.2813 1.1855 0.4298 0.034 Uiso 1 1 calc R U
H6B H -0.3739 1.1876 0.3823 0.034 Uiso 1 1 calc R U
C1 C -0.0666(4) 1.1505(3) 0.6928(3) 0.0216(8) Uani 1 1 d . .
C2 C -0.1351(4) 1.2634(4) 0.6993(3) 0.0277(9) Uani 1 1 d . .
H2C H -0.1688 1.3184 0.6460 0.033 Uiso 1 1 calc R U
C3 C -0.1532(5) 1.2943(4) 0.7838(4) 0.0338(10) Uani 1 1 d . .
H3A H -0.1996 1.3694 0.7864 0.041 Uiso 1 1 calc R U
C4 C -0.1026(5) 1.2139(4) 0.8654(4) 0.0324(10) Uani 1 1 d . .
H4C H -0.1170 1.2338 0.9228 0.039 Uiso 1 1 calc R U
C5 C -0.0306(5) 1.1042(4) 0.8579(3) 0.0303(10) Uani 1 1 d . .
H5A H 0.0060 1.0509 0.9105 0.036 Uiso 1 1 calc R U
C6 C -0.0113(4) 1.0712(4) 0.7734(3) 0.0254(9) Uani 1 1 d . .
C7 C 0.0669(4) 0.9517(4) 0.7715(3) 0.0258(9) Uani 1 1 d . .
C8 C 0.1968(4) 0.4604(4) 0.7767(3) 0.0288(9) Uani 1 1 d . .
C9 C 0.2644(5) 0.3848(5) 0.8519(4) 0.0404(13) Uani 1 1 d . .
H9A H 0.3097 0.4103 0.8741 0.048 Uiso 1 1 calc R U
C10 C 0.2646(5) 0.2741(5) 0.8929(5) 0.0451(14) Uani 1 1 d . .
H10A H 0.3104 0.2258 0.9418 0.054 Uiso 1 1 calc R U
C11 C 0.1978(6) 0.2338(4) 0.8623(5) 0.0433(13) Uani 1 1 d . .
H11A H 0.1966 0.1598 0.8915 0.052 Uiso 1 1 calc R U
C12 C 0.1330(5) 0.3046(4) 0.7881(4) 0.0341(11) Uani 1 1 d . .
H12A H 0.0882 0.2773 0.7673 0.041 Uiso 1 1 calc R U
C13 C 0.1326(4) 0.4169(4) 0.7429(3) 0.0286(9) Uani 1 1 d . .
C14 C 0.0677(4) 0.4840(4) 0.6604(3) 0.0268(9) Uani 1 1 d . .
C15 C -0.2741(4) 0.8579(4) 0.4038(3) 0.0248(8) Uani 1 1 d . .
C16 C -0.3362(4) 0.8073(4) 0.3771(4) 0.0303(10) Uani 1 1 d . .
H16A H -0.2993 0.7318 0.3722 0.036 Uiso 1 1 calc R U
C17 C -0.4506(5) 0.8661(4) 0.3580(4) 0.0318(10) Uani 1 1 d . .
H17A H -0.4894 0.8304 0.3399 0.038 Uiso 1 1 calc R U
C18 C -0.5082(4) 0.9793(4) 0.3657(3) 0.0293(9) Uani 1 1 d . .
H18A H -0.5854 1.0191 0.3535 0.035 Uiso 1 1 calc R U
C19 C -0.4487(4) 1.0310(4) 0.3917(3) 0.0265(9) Uani 1 1 d . .
H19A H -0.4872 1.1062 0.3974 0.032 Uiso 1 1 calc R U
C20 C -0.3317(4) 0.9736(4) 0.4099(3) 0.0245(8) Uani 1 1 d . .
C21 C -0.2729(4) 1.0338(4) 0.4370(3) 0.0229(8) Uani 1 1 d . .
C22 C -0.2687(4) 0.9536(4) 0.7768(3) 0.0268(9) Uani 1 1 d . .
C23 C -0.3482(5) 1.0095(4) 0.8545(4) 0.0346(11) Uani 1 1 d . .
H23A H -0.4282 1.0233 0.8488 0.042 Uiso 1 1 calc R U
H23B H -0.3300 0.9555 0.9164 0.042 Uiso 1 1 calc R U
C24 C -0.3404(5) 1.1219(4) 0.8528(3) 0.0317(10) Uani 1 1 d . .
H24A H -0.3547 1.1752 0.7900 0.038 Uiso 1 1 calc R U
H24B H -0.2619 1.1079 0.8628 0.038 Uiso 1 1 calc R U
C25 C -0.3647(5) 1.1219(4) 1.0425(3) 0.0310(10) Uani 1 1 d . .
C26 C -0.4368(7) 1.1555(8) 1.1316(5) 0.060(2) Uani 1 1 d . .
H26A H -0.3904 1.1179 1.1839 0.090 Uiso 1 1 calc R U
H26B H -0.5035 1.1324 1.1470 0.090 Uiso 1 1 calc R U
H26C H -0.4624 1.2375 1.1206 0.090 Uiso 1 1 calc R U
C27 C -0.0416(7) 0.6278(6) 0.9048(4) 0.0537(16) Uani 1 1 d . .
H27A H 0.0129 0.5488 0.9143 0.064 Uiso 1 1 calc R U
H27B H -0.1159 0.6264 0.9416 0.064 Uiso 1 1 calc R U
C28 C 0.0041(10) 0.6962(9) 0.9422(6) 0.078(3) Uani 1 1 d . .
H28A H 0.0131 0.6607 1.0090 0.117 Uiso 1 1 calc R U
H28B H -0.0504 0.7740 0.9343 0.117 Uiso 1 1 calc R U
H28C H 0.0783 0.6968 0.9066 0.117 Uiso 1 1 calc R U
C29 C 0.2967(5) 0.6101(4) 0.5117(4) 0.0352(11) Uani 1 1 d . .
H29A H 0.2587 0.5749 0.4878 0.042 Uiso 1 1 calc R U
H29B H 0.3319 0.5546 0.5679 0.042 Uiso 1 1 calc R U
C30 C 0.3910(6) 0.6391(7) 0.4356(5) 0.0554(17) Uani 1 1 d . .
H30A H 0.4468 0.5700 0.4196 0.083 Uiso 1 1 calc R U
H30B H 0.4296 0.6728 0.4594 0.083 Uiso 1 1 calc R U
H30C H 0.3566 0.6928 0.3793 0.083 Uiso 1 1 calc R U
C31 C -0.2578(5) 0.6659(4) 0.6795(4) 0.0369(11) Uani 1 1 d . .
H31A H -0.3189 0.6727 0.7334 0.044 Uiso 1 1 calc R U
H31B H -0.1852 0.6106 0.7036 0.044 Uiso 1 1 calc R U
C32 C -0.2881(7) 0.6248(5) 0.6086(5) 0.0502(15) Uani 1 1 d . .
H32A H -0.2961 0.5512 0.6396 0.075 Uiso 1 1 calc R U
H32B H -0.2271 0.6178 0.5556 0.075 Uiso 1 1 calc R U
H32C H -0.3604 0.6795 0.5854 0.075 Uiso 1 1 calc R U
C33 C -0.4436(9) 0.4346(8) 1.1686(11) 0.095(4) Uani 1 1 d . .
H33A H -0.5001 0.4141 1.1511 0.114 Uiso 1 1 calc R U
H33B H -0.4093 0.4782 1.1114 0.114 Uiso 1 1 calc R U
C34 C -0.502(3) 0.505(4) 1.249(2) 0.42(3) Uani 1 1 d . .
H34A H -0.5147 0.4532 1.3095 0.633 Uiso 1 1 calc R U
H34B H -0.5747 0.5639 1.2311 0.633 Uiso 1 1 calc R U
H34C H -0.4501 0.5398 1.2533 0.633 Uiso 1 1 calc R U

loop_
_atom_site_aniso_label
_atom_site_aniso_U_11
_atom_site_aniso_U_22
_atom_site_aniso_U_33
_atom_site_aniso_U_23
_atom_site_aniso_U_13
_atom_site_aniso_U_12
Mn1 0.0284(3) 0.0118(3) 0.0219(3) 0.0006(2) -0.0116(3) -0.0106(2)
Mn2 0.0337(4) 0.0120(3) 0.0261(4) 0.0012(2) -0.0155(3) -0.0108(3)
Mn3 0.0299(4) 0.0128(3) 0.0266(4) -0.0010(2) -0.0139(3) -0.0099(2)
S1 0.0371(6) 0.0414(7) 0.0387(6) -0.0154(5) -0.0149(5) -0.0076(5)
O1 0.0306(15) 0.0102(12) 0.0252(14) 0.0007(10) -0.0114(12) -0.0105(11)
O2 0.0332(16) 0.0126(12) 0.0244(15) -0.0002(11) -0.0129(12) -0.0115(11)
O3 0.0354(17) 0.0121(13) 0.0369(17) -0.0007(12) -0.0205(14) -0.0055(12)
O4 0.0428(19) 0.0154(14) 0.0367(17) 0.0013(12) -0.0211(15) -0.0135(13)
O5 0.0365(17) 0.0199(14) 0.0286(16) -0.0018(12) -0.0188(13) -0.0111(12)
O6 0.0322(16) 0.0188(14) 0.0323(16) -0.0061(12) -0.0136(13) -0.0105(12)
O7 0.0304(15) 0.0129(12) 0.0265(15) -0.0005(11) -0.0137(12) -0.0134(11)
O8 0.0394(18) 0.0243(15) 0.0306(17) -0.0022(13) -0.0070(14) -0.0176(14)
O9 0.0409(19) 0.0262(16) 0.0357(18) -0.0053(14) -0.0080(14) -0.0196(14)
O10 0.051(2) 0.0278(17) 0.043(2) -0.0015(15) -0.0252(17) -0.0139(16)
O11 0.0439(19) 0.0225(15) 0.0286(17) 0.0030(13) -0.0123(14) -0.0122(14)
O12 0.0342(17) 0.0129(13) 0.0345(17) 0.0008(12) -0.0146(13) -0.0103(12)
O13 0.0401(18) 0.0249(16) 0.0352(18) -0.0048(13) -0.0100(14) -0.0188(14)
O14 0.075(4) 0.041(2) 0.087(4) -0.008(2) -0.052(3) -0.011(2)
O1W 0.97(10) 0.32(4) 0.62(6) -0.24(4) -0.04(7) -0.27(5)
N1 0.0349(19) 0.0096(15) 0.0296(19) 0.0004(13) -0.0159(15) -0.0091(14)
N2 0.056(3) 0.0231(19) 0.051(3) -0.0079(18) -0.037(2) -0.0088(19)
N3 0.0341(19) 0.0134(15) 0.0245(18) 0.0017(13) -0.0153(15) -0.0090(14)
N4 0.056(3) 0.0140(16) 0.035(2) -0.0014(14) -0.0203(19) -0.0156(17)
N5 0.0259(17) 0.0219(17) 0.0270(17) -0.0054(14) -0.0097(14) -0.0145(14)
N6 0.034(2) 0.0138(16) 0.042(2) -0.0003(15) -0.0212(17) -0.0091(14)
C1 0.033(2) 0.0161(18) 0.023(2) -0.0014(15) -0.0086(16) -0.0155(16)
C2 0.032(2) 0.021(2) 0.033(2) -0.0054(17) -0.0087(18) -0.0108(17)
C3 0.040(3) 0.026(2) 0.042(3) -0.009(2) -0.009(2) -0.015(2)
C4 0.047(3) 0.031(2) 0.029(2) -0.0112(19) -0.006(2) -0.020(2)
C5 0.045(3) 0.026(2) 0.026(2) -0.0017(17) -0.0107(19) -0.020(2)
C6 0.036(2) 0.0153(18) 0.030(2) -0.0002(16) -0.0118(18) -0.0146(17)
C7 0.036(2) 0.0191(19) 0.025(2) 0.0006(16) -0.0159(18) -0.0110(17)
C8 0.037(2) 0.0167(19) 0.032(2) 0.0043(17) -0.0133(19) -0.0121(17)
C9 0.042(3) 0.028(2) 0.051(3) 0.011(2) -0.030(3) -0.016(2)
C10 0.045(3) 0.029(3) 0.058(4) 0.014(2) -0.030(3) -0.017(2)
C11 0.052(3) 0.021(2) 0.056(3) 0.014(2) -0.026(3) -0.021(2)
C12 0.044(3) 0.016(2) 0.041(3) 0.0042(18) -0.011(2) -0.0151(19)
C13 0.034(2) 0.017(2) 0.031(2) 0.0029(17) -0.0111(19) -0.0085(17)
C14 0.036(2) 0.0155(19) 0.030(2) 0.0017(16) -0.0118(18) -0.0123(17)
C15 0.027(2) 0.0199(19) 0.029(2) -0.0004(16) -0.0147(17) -0.0083(16)
C16 0.035(2) 0.026(2) 0.038(3) -0.0082(19) -0.014(2) -0.0148(19)
C17 0.036(2) 0.034(2) 0.038(3) -0.010(2) -0.013(2) -0.021(2)
C18 0.028(2) 0.032(2) 0.033(2) -0.0058(18) -0.0101(18) -0.0147(18)
C19 0.025(2) 0.025(2) 0.032(2) -0.0062(17) -0.0086(17) -0.0094(17)
C20 0.032(2) 0.0168(19) 0.029(2) -0.0019(16) -0.0108(17) -0.0120(16)
C21 0.029(2) 0.0167(19) 0.026(2) -0.0007(15) -0.0096(16) -0.0119(16)
C22 0.032(2) 0.024(2) 0.026(2) -0.0014(17) -0.0113(17) -0.0124(17)
C23 0.051(3) 0.031(2) 0.031(2) -0.0069(19) -0.002(2) -0.026(2)
C24 0.043(3) 0.031(2) 0.026(2) -0.0067(18) -0.0080(19) -0.017(2)
C25 0.043(3) 0.031(2) 0.026(2) -0.0014(18) -0.0111(19) -0.022(2)
C26 0.079(5) 0.095(6) 0.036(3) -0.028(3) 0.004(3) -0.058(5)
C27 0.069(4) 0.048(3) 0.030(3) 0.007(2) -0.010(3) -0.018(3)
C28 0.116(8) 0.103(7) 0.043(4) -0.009(4) -0.014(4) -0.073(6)
C29 0.037(3) 0.022(2) 0.039(3) -0.0005(19) -0.011(2) -0.0064(19)
C30 0.035(3) 0.064(4) 0.049(4) 0.001(3) -0.005(3) -0.012(3)
C31 0.046(3) 0.028(2) 0.043(3) -0.005(2) -0.008(2) -0.022(2)
C32 0.076(4) 0.031(3) 0.058(4) -0.003(2) -0.017(3) -0.035(3)
C33 0.078(6) 0.052(4) 0.165(11) 0.006(6) -0.075(7) -0.027(4)
C34 0.24(3) 0.71(8) 0.37(5) -0.27(5) 0.21(3) -0.25(4)

loop_
_atom_type_symbol
_atom_type_description
_atom_type_scat_dispersion_real
_atom_type_scat_dispersion_imag
_atom_type_scat_source
C C 0.0181 0.0091 'International Tables Vol C Tables 4.2.6.8 and 6.1.1.4'
H H 0.0000 0.0000 'International Tables Vol C Tables 4.2.6.8 and 6.1.1.4'
N N 0.0311 0.0180 'International Tables Vol C Tables 4.2.6.8 and 6.1.1.4'
O O 0.0492 0.0322 'International Tables Vol C Tables 4.2.6.8 and 6.1.1.4'
S S 0.3331 0.5567 'International Tables Vol C Tables 4.2.6.8 and 6.1.1.4'
Mn Mn -0.5299 2.8052 'International Tables Vol C Tables 4.2.6.8 and 6.1.1.4'

loop_
_geom_angle_atom_site_label_1
_geom_angle_atom_site_label_2
_geom_angle_atom_site_label_3
_geom_angle
_geom_angle_site_symmetry_3
O1 Mn1 O7 89.48(12) .
O1 Mn1 O2 171.57(14) .
O7 Mn1 O2 91.24(12) .
O1 Mn1 N1 88.03(13) .
O7 Mn1 N1 168.61(16) .
O2 Mn1 N1 89.63(13) .
O1 Mn1 O8 100.54(13) .
O7 Mn1 O8 96.25(14) .
O2 Mn1 O8 87.73(13) .
N1 Mn1 O8 95.13(15) .
O1 Mn1 O7 86.87(12) 2_576
O7 Mn1 O7 82.28(13) 2_576
O2 Mn1 O7 84.90(12) 2_576
N1 Mn1 O7 86.48(14) 2_576
O8 Mn1 O7 172.45(11) 2_576
O3 Mn2 O1 92.08(13) .
O3 Mn2 O4 87.83(13) .
O1 Mn2 O4 176.10(16) .
O3 Mn2 N3 175.34(17) .
O1 Mn2 N3 89.52(14) .
O4 Mn2 N3 90.28(14) .
O3 Mn2 O11 94.16(15) .
O1 Mn2 O11 90.78(13) .
O4 Mn2 O11 93.11(15) .
N3 Mn2 O11 90.20(15) .
O3 Mn2 O12 91.98(14) .
O1 Mn2 O12 86.63(12) .
O4 Mn2 O12 89.48(14) .
N3 Mn2 O12 83.74(14) .
O11 Mn2 O12 173.42(12) .
O6 Mn3 O1 174.70(14) .
O6 Mn3 O5 89.94(13) .
O1 Mn3 O5 92.79(13) .
O6 Mn3 N5 89.13(14) .
O1 Mn3 N5 87.68(13) .
O5 Mn3 N5 174.05(16) .
O6 Mn3 O13 94.00(14) .
O1 Mn3 O13 90.38(13) .
O5 Mn3 O13 93.33(14) .
N5 Mn3 O13 92.60(14) .
C25 S1 C24 102.1(2) .
Mn1 O1 Mn2 119.91(15) .
Mn1 O1 Mn3 120.64(15) .
Mn2 O1 Mn3 118.63(14) .
C1 O2 Mn1 119.2(2) .
N1 O3 Mn2 115.7(2) .
C8 O4 Mn2 124.7(3) .
N3 O5 Mn3 115.3(2) .
C15 O6 Mn3 122.5(3) .
N5 O7 Mn1 113.7(2) .
N5 O7 Mn1 111.3(2) 2_576
Mn1 O7 Mn1 97.72(13) 2_576
C22 O8 Mn1 136.1(3) .
C27 O11 Mn2 128.4(4) .
C27 O11 H11B 109.5 .
Mn2 O11 H11B 94.2 .
C29 O12 Mn2 121.4(3) .
C29 O12 H12B 109.5 .
Mn2 O12 H12B 129.1 .
C31 O13 Mn3 125.3(3) .
C31 O13 H13A 109.5 .
Mn3 O13 H13A 108.0 .
C33 O14 H14A 109.5 .
C7 N1 O3 112.8(3) .
C7 N1 Mn1 127.8(3) .
O3 N1 Mn1 117.9(3) .
C7 N2 H2A 120.0 .
C7 N2 H2B 120.0 .
H2A N2 H2B 120.0 .
C14 N3 O5 113.8(4) .
C14 N3 Mn2 127.7(3) .
O5 N3 Mn2 118.4(2) .
C14 N4 H4A 120.0 .
C14 N4 H4B 120.0 .
H4A N4 H4B 120.0 .
C21 N5 O7 114.8(3) .
C21 N5 Mn3 128.7(3) .
O7 N5 Mn3 115.3(2) .
C21 N6 H6A 120.0 .
C21 N6 H6B 120.0 .
H6A N6 H6B 120.0 .
O2 C1 C2 118.7(4) .
O2 C1 C6 123.5(4) .
C2 C1 C6 117.8(4) .
C3 C2 C1 121.1(4) .
C3 C2 H2C 119.4 .
C1 C2 H2C 119.4 .
C2 C3 C4 121.0(5) .
C2 C3 H3A 119.5 .
C4 C3 H3A 119.5 .
C5 C4 C3 118.0(4) .
C5 C4 H4C 121.0 .
C3 C4 H4C 121.0 .
C4 C5 C6 121.9(5) .
C4 C5 H5A 119.1 .
C6 C5 H5A 119.1 .
C5 C6 C1 120.1(4) .
C5 C6 C7 118.4(4) .
C1 C6 C7 121.5(4) .
N1 C7 N2 121.2(4) .
N1 C7 C6 118.7(4) .
N2 C7 C6 120.0(4) .
O4 C8 C13 124.7(4) .
O4 C8 C9 117.8(4) .
C13 C8 C9 117.5(4) .
C10 C9 C8 121.3(5) .
C10 C9 H9A 119.4 .
C8 C9 H9A 119.4 .
C11 C10 C9 120.9(5) .
C11 C10 H10A 119.5 .
C9 C10 H10A 119.5 .
C12 C11 C10 119.1(5) .
C12 C11 H11A 120.5 .
C10 C11 H11A 120.5 .
C11 C12 C13 121.8(5) .
C11 C12 H12A 119.1 .
C13 C12 H12A 119.1 .
C12 C13 C8 119.3(4) .
C12 C13 C14 118.6(5) .
C8 C13 C14 122.1(4) .
N3 C14 N4 119.2(4) .
N3 C14 C13 121.1(4) .
N4 C14 C13 119.7(4) .
O6 C15 C16 119.2(4) .
O6 C15 C20 122.7(4) .
C16 C15 C20 118.0(4) .
C17 C16 C15 122.0(4) .
C17 C16 H16A 119.0 .
C15 C16 H16A 119.0 .
C16 C17 C18 120.1(4) .
C16 C17 H17A 120.0 .
C18 C17 H17A 120.0 .
C19 C18 C17 119.0(4) .
C19 C18 H18A 120.5 .
C17 C18 H18A 120.5 .
C18 C19 C20 121.9(4) .
C18 C19 H19A 119.0 .
C20 C19 H19A 119.0 .
C19 C20 C15 119.0(4) .
C19 C20 C21 119.3(4) .
C15 C20 C21 121.7(4) .
N5 C21 N6 121.3(4) .
N5 C21 C20 119.5(4) .
N6 C21 C20 119.2(4) .
O9 C22 O8 125.2(5) .
O9 C22 C23 116.9(4) .
O8 C22 C23 117.9(4) .
C24 C23 C22 115.3(4) .
C24 C23 H23A 108.4 .
C22 C23 H23A 108.4 .
C24 C23 H23B 108.4 .
C22 C23 H23B 108.4 .
H23A C23 H23B 107.5 .
C23 C24 S1 112.9(4) .
C23 C24 H24A 109.0 .
S1 C24 H24A 109.0 .
C23 C24 H24B 109.0 .
S1 C24 H24B 109.0 .
H24A C24 H24B 107.8 .
O10 C25 C26 124.1(5) .
O10 C25 S1 123.4(4) .
C26 C25 S1 112.5(5) .
C25 C26 H26A 109.5 .
C25 C26 H26B 109.5 .
H26A C26 H26B 109.5 .
C25 C26 H26C 109.5 .
H26A C26 H26C 109.5 .
H26B C26 H26C 109.5 .
O11 C27 C28 111.9(6) .
O11 C27 H27A 109.2 .
C28 C27 H27A 109.2 .
O11 C27 H27B 109.2 .
C28 C27 H27B 109.2 .
H27A C27 H27B 107.9 .
C27 C28 H28A 109.5 .
C27 C28 H28B 109.5 .
H28A C28 H28B 109.5 .
C27 C28 H28C 109.5 .
H28A C28 H28C 109.5 .
H28B C28 H28C 109.5 .
O12 C29 C30 111.6(5) .
O12 C29 H29A 109.3 .
C30 C29 H29A 109.3 .
O12 C29 H29B 109.3 .
C30 C29 H29B 109.3 .
H29A C29 H29B 108.0 .
C29 C30 H30A 109.5 .
C29 C30 H30B 109.5 .
H30A C30 H30B 109.5 .
C29 C30 H30C 109.5 .
H30A C30 H30C 109.5 .
H30B C30 H30C 109.5 .
O13 C31 C32 109.2(4) .
O13 C31 H31A 109.8 .
C32 C31 H31A 109.8 .
O13 C31 H31B 109.8 .
C32 C31 H31B 109.8 .
H31A C31 H31B 108.3 .
C31 C32 H32A 109.5 .
C31 C32 H32B 109.5 .
H32A C32 H32B 109.5 .
C31 C32 H32C 109.5 .
H32A C32 H32C 109.5 .
H32B C32 H32C 109.5 .
O14 C33 C34 101.7(17) .
O14 C33 H33A 111.4 .
C34 C33 H33A 111.4 .
O14 C33 H33B 111.4 .
C34 C33 H33B 111.4 .
H33A C33 H33B 109.3 .
C33 C34 H34A 109.5 .
C33 C34 H34B 109.5 .
H34A C34 H34B 109.5 .
C33 C34 H34C 109.5 .
H34A C34 H34C 109.5 .
H34B C34 H34C 109.5 .

loop_
_geom_bond_atom_site_label_1
_geom_bond_atom_site_label_2
_geom_bond_distance
_geom_bond_site_symmetry_2
Mn1 O1 1.887(3) .
Mn1 O7 1.919(3) .
Mn1 O2 1.935(3) .
Mn1 N1 1.974(4) .
Mn1 O8 2.166(4) .
Mn1 O7 2.436(3) 2_576
Mn2 O3 1.883(3) .
Mn2 O1 1.890(3) .
Mn2 O4 1.891(3) .
Mn2 N3 1.957(4) .
Mn2 O11 2.235(4) .
Mn2 O12 2.349(4) .
Mn3 O6 1.876(3) .
Mn3 O1 1.893(3) .
Mn3 O5 1.904(3) .
Mn3 N5 1.960(4) .
Mn3 O13 2.247(4) .
S1 C25 1.757(5) .
S1 C24 1.797(5) .
O2 C1 1.348(5) .
O3 N1 1.406(4) .
O4 C8 1.331(6) .
O5 N3 1.405(4) .
O6 C15 1.344(5) .
O7 N5 1.412(4) .
O7 Mn1 2.436(3) 2_576
O8 C22 1.269(6) .
O9 C22 1.264(6) .
O10 C25 1.216(7) .
O11 C27 1.438(7) .
O11 H11B 0.8200 .
O12 C29 1.433(6) .
O12 H12B 0.8200 .
O13 C31 1.436(6) .
O13 H13A 0.8200 .
O14 C33 1.412(9) .
O14 H14A 0.8200 .
N1 C7 1.308(6) .
N2 C7 1.345(6) .
N2 H2A 0.8600 .
N2 H2B 0.8600 .
N3 C14 1.326(6) .
N4 C14 1.349(6) .
N4 H4A 0.8600 .
N4 H4B 0.8600 .
N5 C21 1.310(6) .
N6 C21 1.341(6) .
N6 H6A 0.8600 .
N6 H6B 0.8600 .
C1 C2 1.406(6) .
C1 C6 1.412(6) .
C2 C3 1.386(7) .
C2 H2C 0.9300 .
C3 C4 1.406(7) .
C3 H3A 0.9300 .
C4 C5 1.383(7) .
C4 H4C 0.9300 .
C5 C6 1.398(7) .
C5 H5A 0.9300 .
C6 C7 1.484(6) .
C8 C13 1.414(7) .
C8 C9 1.414(6) .
C9 C10 1.379(7) .
C9 H9A 0.9300 .
C10 C11 1.379(8) .
C10 H10A 0.9300 .
C11 C12 1.374(7) .
C11 H11A 0.9300 .
C12 C13 1.404(6) .
C12 H12A 0.9300 .
C13 C14 1.460(6) .
C15 C16 1.400(6) .
C15 C20 1.419(6) .
C16 C17 1.382(7) .
C16 H16A 0.9300 .
C17 C18 1.397(7) .
C17 H17A 0.9300 .
C18 C19 1.378(6) .
C18 H18A 0.9300 .
C19 C20 1.405(6) .
C19 H19A 0.9300 .
C20 C21 1.473(6) .
C22 C23 1.513(7) .
C23 C24 1.513(7) .
C23 H23A 0.9700 .
C23 H23B 0.9700 .
C24 H24A 0.9700 .
C24 H24B 0.9700 .
C25 C26 1.504(8) .
C26 H26A 0.9600 .
C26 H26B 0.9600 .
C26 H26C 0.9600 .
C27 C28 1.534(11) .
C27 H27A 0.9700 .
C27 H27B 0.9700 .
C28 H28A 0.9600 .
C28 H28B 0.9600 .
C28 H28C 0.9600 .
C29 C30 1.509(8) .
C29 H29A 0.9700 .
C29 H29B 0.9700 .
C30 H30A 0.9600 .
C30 H30B 0.9600 .
C30 H30C 0.9600 .
C31 C32 1.512(8) .
C31 H31A 0.9700 .
C31 H31B 0.9700 .
C32 H32A 0.9600 .
C32 H32B 0.9600 .
C32 H32C 0.9600 .
C33 C34 1.60(3) .
C33 H33A 0.9700 .
C33 H33B 0.9700 .
C34 H34A 0.9600 .
C34 H34B 0.9600 .
C34 H34C 0.9600 .
